data_2213971
loop_
_publ_author_name
'Lin-Xia Xiao'
'De-Qing Shi'

_publ_section_title
3-[(2-Chlorothiazol-5-yl)methyl]-5-(isobutylamino)-6-phenyl-3<i>H</i>-1,2,3-triazolo[4,5-<i>d</i>]pyrimidin-7(6<i>H</i>)-one
_journal_coeditor_code SJ2311
_journal_issue 6
_journal_name_full 'Acta Crystallographica Section E'
_journal_page_first o2843
_journal_page_last o2843
_journal_paper_doi 10.1107/S1600536807021484
_journal_volume 63
_journal_year 2007
_chemical_formula_iupac 'C18 H18 Cl N7 O S'
_chemical_formula_moiety 'C18 H18 Cl N7 O S'
_chemical_formula_sum 'C18 H18 Cl N7 O S'
_chemical_formula_weight 415.90
_chemical_name_systematic
;
3-[(2-Chlorothiazol-5-yl)methyl]-5-(isobutylamino)-6-phenyl-3H-
1,2,3-triazolo[4,5-d]pyrimidin-7(6H)-one
;
_space_group_IT_number 15
_symmetry_cell_setting monoclinic
_symmetry_space_group_name_Hall '-C 2yc'
_symmetry_space_group_name_H-M 'C 1 2/c 1'
_atom_sites_solution_hydrogens geom
_atom_sites_solution_primary direct
_atom_sites_solution_secondary difmap
_audit_creation_method SHELXL-97
_cell_angle_alpha 90.00
_cell_angle_beta 101.527(2)
_cell_angle_gamma 90.00
_cell_formula_units_Z 8
_cell_length_a 20.0916(18)
_cell_length_b 7.2538(7)
_cell_length_c 28.046(2)
_cell_measurement_reflns_used 1064
_cell_measurement_temperature 294(2)
_cell_measurement_theta_max 16.53
_cell_measurement_theta_min 2.78
_cell_volume 4005.0(6)
_computing_cell_refinement 'SAINT (Bruker, 2000)'
_computing_data_collection 'SMART (Bruker, 2000)'
_computing_data_reduction SAINT
_computing_molecular_graphics 'SHELXTL (Bruker, 1997)'
_computing_publication_material SHELXTL
_computing_structure_refinement 'SHELXL97 (Sheldrick, 1997)'
_computing_structure_solution 'SHELXS97 (Sheldrick, 1997)'
_diffrn_ambient_temperature 294(2)
_diffrn_measured_fraction_theta_full 0.993
_diffrn_measured_fraction_theta_max 0.993
_diffrn_measurement_device_type 'Bruker SMART APEX CCD area-detector'
_diffrn_measurement_method '\f and \w'
_diffrn_radiation_monochromator graphite
_diffrn_radiation_source 'fine-focus sealed tube'
_diffrn_radiation_type MoK\a
_diffrn_radiation_wavelength 0.71073
_diffrn_reflns_av_R_equivalents 0.0964
_diffrn_reflns_av_sigmaI/netI 0.1013
_diffrn_reflns_limit_h_max 25
_diffrn_reflns_limit_h_min -25
_diffrn_reflns_limit_k_max 9
_diffrn_reflns_limit_k_min -9
_diffrn_reflns_limit_l_max 35
_diffrn_reflns_limit_l_min -33
_diffrn_reflns_number 17095
_diffrn_reflns_theta_full 27.00
_diffrn_reflns_theta_max 27.00
_diffrn_reflns_theta_min 1.48
_diffrn_standards_number 0
_exptl_absorpt_coefficient_mu 0.319
_exptl_absorpt_correction_T_max 0.9873
_exptl_absorpt_correction_T_min 0.9389
_exptl_absorpt_correction_type multi-scan
_exptl_absorpt_process_details '(SADABS; Sheldrick, 2001)'
_exptl_crystal_colour colorless
_exptl_crystal_density_diffrn 1.380
_exptl_crystal_density_method 'not measured'
_exptl_crystal_description block
_exptl_crystal_F_000 1728
_exptl_crystal_size_max 0.20
_exptl_crystal_size_mid 0.10
_exptl_crystal_size_min 0.04
_refine_diff_density_max 0.281
_refine_diff_density_min -0.252
_refine_ls_extinction_method none
_refine_ls_goodness_of_fit_ref 0.977
_refine_ls_hydrogen_treatment constr
_refine_ls_matrix_type full
_refine_ls_number_parameters 255
_refine_ls_number_reflns 4343
_refine_ls_number_restraints 0
_refine_ls_restrained_S_all 0.977
_refine_ls_R_factor_all 0.1450
_refine_ls_R_factor_gt 0.0639
_refine_ls_shift/su_max 0.001
_refine_ls_shift/su_mean 0.000
_refine_ls_structure_factor_coef Fsqd
_refine_ls_weighting_details 'calc w=1/[\s^2^(Fo^2^)+(0.0523P)^2^] where P=(Fo^2^+2Fc^2^)/3'
_refine_ls_weighting_scheme calc
_refine_ls_wR_factor_gt 0.1214
_refine_ls_wR_factor_ref 0.1433
_reflns_number_gt 2226
_reflns_number_total 4343
_reflns_threshold_expression I>2\s(I)
_cod_data_source_file sj2311.cif
_cod_data_source_block I
_cod_depositor_comments
;
The following automatic conversions were performed:
'_symmetry_cell_setting' value 'Monoclinic' changed to 'monoclinic'
according to '/home/saulius/struct/CIF-dictionaries/cif_core.dic'
dictionary named 'cif_core.dic' version 2.4.1 from 2010-06-29.

Automatic conversion script
Id: cif_fix_enum 1527 2010-12-29 10:47:43Z saulius 

The following automatic conversions were performed:

'_symmetry_cell_setting' value 'Monoclinic' changed to 'monoclinic'
according to /home/saulius/struct/CIF-dictionaries/cif_core.dic
dictionary named 'cif_core.dic' version 2.4.1 from 2010-06-29.

Automatic conversion script
Id: cif_fix_values 1715 2011-07-08 13:25:40Z adriana 
;
_cod_original_sg_symbol_H-M 'C 2/c'
_cod_database_code 2213971
_cod_database_fobs_code 2213971

loop_
_symmetry_equiv_pos_as_xyz
'x, y, z'
'-x, y, -z+1/2'
'x+1/2, y+1/2, z'
'-x+1/2, y+1/2, -z+1/2'
'-x, -y, -z'
'x, -y, z-1/2'
'-x+1/2, -y+1/2, -z'
'x+1/2, -y+1/2, z-1/2'

loop_
_atom_site_type_symbol
_atom_site_label
_atom_site_fract_x
_atom_site_fract_y
_atom_site_fract_z
_atom_site_U_iso_or_equiv
_atom_site_adp_type
_atom_site_calc_flag
_atom_site_refinement_flags
_atom_site_occupancy
C C1 0.45437(18) -0.1881(5) 0.07899(12) 0.0475(9) Uani d . 1
C C2 0.49843(16) -0.1194(5) 0.15347(12) 0.0456(9) Uani d . 1
H H2 0.5333 -0.1040 0.1805 0.055 Uiso calc R 1
C C3 0.43344(15) -0.0848(4) 0.15564(11) 0.0357(8) Uani d . 1
C C4 0.40458(15) -0.0225(5) 0.19814(11) 0.0431(9) Uani d . 1
H H4A 0.4402 -0.0224 0.2271 0.052 Uiso calc R 1
H H4B 0.3880 0.1027 0.1925 0.052 Uiso calc R 1
C C5 0.28245(15) -0.1132(4) 0.19072(10) 0.0331(7) Uani d . 1
C C6 0.25197(16) -0.2612(4) 0.20799(11) 0.0383(8) Uani d . 1
C C7 0.17957(17) -0.2757(5) 0.19767(11) 0.0387(8) Uani d . 1
C C8 0.18729(16) 0.0218(4) 0.15449(11) 0.0351(8) Uani d . 1
C C9 0.18402(17) 0.3310(4) 0.11911(13) 0.0482(9) Uani d . 1
H H9A 0.2218 0.3564 0.1457 0.058 Uiso calc R 1
H H9B 0.1518 0.4312 0.1179 0.058 Uiso calc R 1
C C10 0.2099(2) 0.3308(6) 0.07249(15) 0.0692(12) Uani d . 1
H H10 0.2472 0.2415 0.0757 0.083 Uiso calc R 1
C C11 0.1566(3) 0.2773(7) 0.02910(14) 0.1029(17) Uani d . 1
H H11A 0.1441 0.1508 0.0321 0.154 Uiso calc R 1
H H11B 0.1743 0.2926 0.0000 0.154 Uiso calc R 1
H H11C 0.1174 0.3544 0.0275 0.154 Uiso calc R 1
C C12 0.2385(2) 0.5219(6) 0.06524(18) 0.1065(18) Uani d . 1
H H12A 0.2028 0.6118 0.0623 0.160 Uiso calc R 1
H H12B 0.2569 0.5222 0.0362 0.160 Uiso calc R 1
H H12C 0.2737 0.5517 0.0927 0.160 Uiso calc R 1
C C13 0.07716(15) -0.1286(4) 0.15216(11) 0.0341(7) Uani d . 1
C C14 0.04907(17) -0.1883(5) 0.10585(11) 0.0461(9) Uani d . 1
H H14 0.0768 -0.2274 0.0850 0.055 Uiso calc R 1
C C15 -0.02078(19) -0.1895(5) 0.09071(13) 0.0563(10) Uani d . 1
H H15 -0.0401 -0.2282 0.0594 0.068 Uiso calc R 1
C C16 -0.06186(18) -0.1337(5) 0.12179(15) 0.0555(10) Uani d . 1
H H16 -0.1088 -0.1348 0.1114 0.067 Uiso calc R 1
C C17 -0.03405(18) -0.0767(5) 0.16788(14) 0.0544(10) Uani d . 1
H H17 -0.0621 -0.0401 0.1888 0.065 Uiso calc R 1
C C18 0.03624(17) -0.0733(4) 0.18352(12) 0.0446(9) Uani d . 1
H H18 0.0554 -0.0341 0.2148 0.054 Uiso calc R 1
Cl Cl1 0.44869(6) -0.26117(17) 0.02014(3) 0.0838(4) Uani d . 1
N N1 0.51130(14) -0.1786(4) 0.10948(10) 0.0489(8) Uani d . 1
N N2 0.34916(12) -0.1415(4) 0.20609(9) 0.0375(7) Uani d . 1
N N3 0.36005(14) -0.3031(4) 0.23214(9) 0.0474(7) Uani d . 1
N N4 0.30135(14) -0.3749(4) 0.23363(9) 0.0488(8) Uani d . 1
N N5 0.15024(12) -0.1259(3) 0.16775(8) 0.0361(6) Uani d . 1
N N6 0.25402(12) 0.0313(4) 0.16422(9) 0.0368(7) Uani d . 1
N N7 0.15143(13) 0.1615(4) 0.13001(9) 0.0426(7) Uani d . 1
H H7 0.1082 0.1501 0.1206 0.051 Uiso calc R 1
O O1 0.14303(12) -0.3936(3) 0.20981(8) 0.0531(7) Uani d . 1
S S1 0.38275(4) -0.12598(13) 0.09935(3) 0.0491(3) Uani d . 1

loop_
_atom_site_aniso_label
_atom_site_aniso_U_11
_atom_site_aniso_U_22
_atom_site_aniso_U_33
_atom_site_aniso_U_12
_atom_site_aniso_U_13
_atom_site_aniso_U_23
C1 0.052(2) 0.052(2) 0.0397(19) 0.0035(19) 0.0133(17) -0.0012(17)
C2 0.035(2) 0.055(2) 0.045(2) -0.0009(18) 0.0037(15) -0.0014(18)
C3 0.0272(18) 0.042(2) 0.0372(18) 0.0041(15) 0.0038(14) 0.0002(15)
C4 0.0303(19) 0.056(2) 0.044(2) -0.0006(17) 0.0084(15) -0.0054(17)
C5 0.0321(18) 0.040(2) 0.0281(16) 0.0018(16) 0.0090(13) -0.0037(15)
C6 0.037(2) 0.043(2) 0.0369(18) 0.0012(17) 0.0103(15) 0.0050(16)
C7 0.042(2) 0.044(2) 0.0312(17) -0.0009(18) 0.0085(15) 0.0017(16)
C8 0.0321(19) 0.039(2) 0.0348(18) 0.0020(16) 0.0086(14) 0.0011(15)
C9 0.041(2) 0.033(2) 0.068(2) 0.0025(16) 0.0060(18) 0.0090(18)
C10 0.062(3) 0.068(3) 0.080(3) -0.002(2) 0.020(2) 0.023(2)
C11 0.114(4) 0.131(5) 0.061(3) -0.028(3) 0.010(3) 0.007(3)
C12 0.106(4) 0.087(4) 0.138(5) -0.027(3) 0.052(3) 0.033(3)
C13 0.0316(18) 0.0351(19) 0.0353(18) -0.0028(15) 0.0061(14) 0.0012(15)
C14 0.043(2) 0.055(2) 0.0396(19) -0.0017(18) 0.0068(16) -0.0028(17)
C15 0.050(2) 0.064(3) 0.048(2) -0.009(2) -0.0092(19) 0.005(2)
C16 0.033(2) 0.053(2) 0.076(3) -0.0008(19) 0.001(2) 0.011(2)
C17 0.040(2) 0.053(2) 0.074(3) -0.0021(18) 0.022(2) -0.003(2)
C18 0.042(2) 0.051(2) 0.0417(19) -0.0083(17) 0.0088(16) -0.0063(16)
Cl1 0.0986(9) 0.1105(10) 0.0437(6) 0.0133(7) 0.0175(6) -0.0084(6)
N1 0.0382(17) 0.060(2) 0.0487(18) 0.0021(15) 0.0101(14) 0.0000(16)
N2 0.0318(15) 0.0440(17) 0.0366(15) 0.0012(13) 0.0068(12) 0.0025(13)
N3 0.0419(18) 0.0529(19) 0.0474(17) 0.0120(15) 0.0090(14) 0.0155(15)
N4 0.0411(18) 0.0506(19) 0.0550(18) 0.0101(15) 0.0105(14) 0.0185(15)
N5 0.0287(14) 0.0424(16) 0.0371(15) -0.0021(13) 0.0064(11) 0.0050(13)
N6 0.0289(16) 0.0404(16) 0.0414(15) 0.0008(13) 0.0075(12) 0.0079(13)
N7 0.0259(14) 0.0418(17) 0.0584(17) -0.0007(13) 0.0042(13) 0.0138(14)
O1 0.0468(15) 0.0507(16) 0.0617(16) -0.0091(13) 0.0108(12) 0.0176(13)
S1 0.0348(5) 0.0655(7) 0.0443(5) 0.0008(5) 0.0014(4) -0.0024(5)

loop_
_atom_type_symbol
_atom_type_description
_atom_type_scat_dispersion_real
_atom_type_scat_dispersion_imag
_atom_type_scat_source
C C 0.0033 0.0016 'International Tables Vol C Tables 4.2.6.8 and 6.1.1.4'
H H 0.0000 0.0000 'International Tables Vol C Tables 4.2.6.8 and 6.1.1.4'
N N 0.0061 0.0033 'International Tables Vol C Tables 4.2.6.8 and 6.1.1.4'
O O 0.0106 0.0060 'International Tables Vol C Tables 4.2.6.8 and 6.1.1.4'
S S 0.1246 0.1234 'International Tables Vol C Tables 4.2.6.8 and 6.1.1.4'
Cl Cl 0.1484 0.1585 'International Tables Vol C Tables 4.2.6.8 and 6.1.1.4'

loop_
_geom_angle_atom_site_label_1
_geom_angle_atom_site_label_2
_geom_angle_atom_site_label_3
_geom_angle
N1 C1 S1 117.4(3)
N1 C1 Cl1 122.4(3)
S1 C1 Cl1 120.3(2)
C3 C2 N1 117.2(3)
C3 C2 H2 121.4
N1 C2 H2 121.4
C2 C3 C4 128.9(3)
C2 C3 S1 109.1(2)
C4 C3 S1 122.0(2)
N2 C4 C3 111.8(3)
N2 C4 H4A 109.2
C3 C4 H4A 109.2
N2 C4 H4B 109.2
C3 C4 H4B 109.2
H4A C4 H4B 107.9
N2 C5 N6 125.8(3)
N2 C5 C6 104.8(3)
N6 C5 C6 129.4(3)
C5 C6 N4 109.1(3)
C5 C6 C7 119.6(3)
N4 C6 C7 131.3(3)
O1 C7 N5 119.8(3)
O1 C7 C6 129.8(3)
N5 C7 C6 110.3(3)
N6 C8 N7 119.0(3)
N6 C8 N5 124.1(3)
N7 C8 N5 116.9(3)
N7 C9 C10 115.6(3)
N7 C9 H9A 108.4
C10 C9 H9A 108.4
N7 C9 H9B 108.4
C10 C9 H9B 108.4
H9A C9 H9B 107.4
C9 C10 C11 113.0(3)
C9 C10 C12 108.6(4)
C11 C10 C12 110.6(4)
C9 C10 H10 108.2
C11 C10 H10 108.2
C12 C10 H10 108.2
C10 C11 H11A 109.5
C10 C11 H11B 109.5
H11A C11 H11B 109.5
C10 C11 H11C 109.5
H11A C11 H11C 109.5
H11B C11 H11C 109.5
C10 C12 H12A 109.5
C10 C12 H12B 109.5
H12A C12 H12B 109.5
C10 C12 H12C 109.5
H12A C12 H12C 109.5
H12B C12 H12C 109.5
C18 C13 C14 120.6(3)
C18 C13 N5 120.2(3)
C14 C13 N5 119.3(3)
C13 C14 C15 119.4(3)
C13 C14 H14 120.3
C15 C14 H14 120.3
C16 C15 C14 120.3(3)
C16 C15 H15 119.9
C14 C15 H15 119.9
C17 C16 C15 120.3(3)
C17 C16 H16 119.8
C15 C16 H16 119.8
C16 C17 C18 120.1(3)
C16 C17 H17 120.0
C18 C17 H17 120.0
C13 C18 C17 119.4(3)
C13 C18 H18 120.3
C17 C18 H18 120.3
C1 N1 C2 108.1(3)
C5 N2 N3 110.1(3)
C5 N2 C4 127.2(3)
N3 N2 C4 122.6(3)
N4 N3 N2 108.1(2)
N3 N4 C6 107.9(3)
C8 N5 C7 124.1(3)
C8 N5 C13 119.5(2)
C7 N5 C13 116.3(2)
C8 N6 C5 112.1(3)
C8 N7 C9 121.7(3)
C8 N7 H7 119.2
C9 N7 H7 119.2
C1 S1 C3 88.22(16)

loop_
_geom_bond_atom_site_label_1
_geom_bond_atom_site_label_2
_geom_bond_distance
_geom_bond_publ_flag
C1 N1 1.286(4) ?
C1 S1 1.711(4) ?
C1 Cl1 1.715(3) ?
C2 C3 1.343(4) ?
C2 N1 1.379(4) ?
C2 H2 0.9300 ?
C3 C4 1.496(4) ?
C3 S1 1.725(3) ?
C4 N2 1.460(4) ?
C4 H4A 0.9700 ?
C4 H4B 0.9700 ?
C5 N2 1.339(4) ?
C5 N6 1.344(4) yes
C5 C6 1.372(4) ?
C6 N4 1.377(4) yes
C6 C7 1.429(4) ?
C7 O1 1.219(3) ?
C7 N5 1.426(4) yes
C8 N6 1.316(4) yes
C8 N7 1.349(4) yes
C8 N5 1.397(4) yes
C9 N7 1.454(4) yes
C9 C10 1.501(5) ?
C9 H9A 0.9700 ?
C9 H9B 0.9700 ?
C10 C11 1.503(5) ?
C10 C12 1.529(5) ?
C10 H10 0.9800 ?
C11 H11A 0.9600 ?
C11 H11B 0.9600 ?
C11 H11C 0.9600 ?
C12 H12A 0.9600 ?
C12 H12B 0.9600 ?
C12 H12C 0.9600 ?
C13 C18 1.378(4) ?
C13 C14 1.378(4) ?
C13 N5 1.446(4) yes
C14 C15 1.383(4) ?
C14 H14 0.9300 ?
C15 C16 1.375(5) ?
C15 H15 0.9300 ?
C16 C17 1.366(5) ?
C16 H16 0.9300 ?
C17 C18 1.393(4) ?
C17 H17 0.9300 ?
C18 H18 0.9300 ?
N2 N3 1.376(3) yes
N3 N4 1.298(3) yes
N7 H7 0.8600 ?

loop_
_geom_hbond_atom_site_label_D
_geom_hbond_atom_site_label_H
_geom_hbond_atom_site_label_A
_geom_hbond_site_symmetry_A
_geom_hbond_distance_DH
_geom_hbond_distance_HA
_geom_hbond_distance_DA
_geom_hbond_angle_DHA
N7 H7 N1 3_455 0.86 2.28 2.993(4) 140.6

loop_
_geom_torsion_atom_site_label_1
_geom_torsion_atom_site_label_2
_geom_torsion_atom_site_label_3
_geom_torsion_atom_site_label_4
_geom_torsion
N1 C2 C3 C4 179.0(3)
N1 C2 C3 S1 -0.4(4)
C2 C3 C4 N2 -127.6(3)
S1 C3 C4 N2 51.7(4)
N2 C5 C6 N4 0.3(3)
N6 C5 C6 N4 -179.7(3)
N2 C5 C6 C7 -179.5(3)
N6 C5 C6 C7 0.5(5)
C5 C6 C7 O1 -179.3(3)
N4 C6 C7 O1 1.0(6)
C5 C6 C7 N5 2.1(4)
N4 C6 C7 N5 -177.6(3)
N7 C9 C10 C11 53.4(5)
N7 C9 C10 C12 176.6(3)
C18 C13 C14 C15 1.1(5)
N5 C13 C14 C15 -179.5(3)
C13 C14 C15 C16 -0.8(5)
C14 C15 C16 C17 0.0(6)
C15 C16 C17 C18 0.5(5)
C14 C13 C18 C17 -0.5(5)
N5 C13 C18 C17 180.0(3)
C16 C17 C18 C13 -0.3(5)
S1 C1 N1 C2 0.9(4)
Cl1 C1 N1 C2 -178.7(3)
C3 C2 N1 C1 -0.3(4)
N6 C5 N2 N3 -179.9(3)
C6 C5 N2 N3 0.2(3)
N6 C5 N2 C4 0.9(5)
C6 C5 N2 C4 -179.1(3)
C3 C4 N2 C5 -96.8(4)
C3 C4 N2 N3 84.1(3)
C5 N2 N3 N4 -0.6(3)
C4 N2 N3 N4 178.7(3)
N2 N3 N4 C6 0.7(3)
C5 C6 N4 N3 -0.6(4)
C7 C6 N4 N3 179.1(3)
N6 C8 N5 C7 6.6(5)
N7 C8 N5 C7 -173.7(3)
N6 C8 N5 C13 -175.5(3)
N7 C8 N5 C13 4.2(4)
O1 C7 N5 C8 175.8(3)
C6 C7 N5 C8 -5.5(4)
O1 C7 N5 C13 -2.1(4)
C6 C7 N5 C13 176.7(3)
C18 C13 N5 C8 -98.9(3)
C14 C13 N5 C8 81.6(4)
C18 C13 N5 C7 79.0(4)
C14 C13 N5 C7 -100.4(3)
N7 C8 N6 C5 177.0(3)
N5 C8 N6 C5 -3.3(4)
N2 C5 N6 C8 179.9(3)
C6 C5 N6 C8 -0.1(4)
N6 C8 N7 C9 -7.2(5)
N5 C8 N7 C9 173.1(3)
C10 C9 N7 C8 88.0(4)
N1 C1 S1 C3 -1.0(3)
Cl1 C1 S1 C3 178.6(2)
C2 C3 S1 C1 0.7(3)
C4 C3 S1 C1 -178.8(3)

loop_
_cod_related_entry_id
_cod_related_entry_database
_cod_related_entry_code
1 ChemSpider 21124338
